data_2231592
loop_
_publ_author_name
'Ashfaq, Muhammad'
'Iram, Samina'
'Akkurt, Mehmet'
'Khan, Islam Ullah'
'Mustafa, Ghulam'
'Danish, Muhammad'

_publ_section_title
;
 4-[(4-Methoxybenzenesulfonamido)methyl]cyclohexane-1-carboxylic acid
;
_journal_coeditor_code LH5293
_journal_issue 9
_journal_name_full 'Acta Crystallographica Section E'
_journal_page_first o2248
_journal_page_last o2249
_journal_paper_doi 10.1107/S1600536811030650
_journal_volume 67
_journal_year 2011
_chemical_formula_iupac 'C15 H21 N O5 S'
_chemical_formula_moiety 'C15 H21 N O5 S'
_chemical_formula_sum 'C15 H21 N O5 S'
_chemical_formula_weight 327.40
_chemical_name_systematic
;
4-[(4-Methoxybenzenesulfonamido)methyl]cyclohexane-1-carboxylic acid
;
_space_group_IT_number 2
_symmetry_cell_setting triclinic
_symmetry_space_group_name_Hall '-P 1'
_symmetry_space_group_name_H-M 'P -1'
_atom_sites_solution_hydrogens geom
_atom_sites_solution_primary direct
_atom_sites_solution_secondary difmap
_cell_angle_alpha 79.736(3)
_cell_angle_beta 89.813(3)
_cell_angle_gamma 75.518(3)
_cell_formula_units_Z 4
_cell_length_a 5.9119(3)
_cell_length_b 10.7223(7)
_cell_length_c 26.6453(15)
_cell_measurement_reflns_used 4861
_cell_measurement_temperature 296(2)
_cell_measurement_theta_max 24.05
_cell_measurement_theta_min 2.75
_cell_volume 1607.67(16)
_computing_cell_refinement 'SAINT (Bruker, 2007)'
_computing_data_collection 'APEX2 (Bruker, 2007)'
_computing_data_reduction 'SAINT (Bruker, 2007)'
_computing_molecular_graphics 'ORTEP-3 for Windows (Farrugia, 1997)'
_computing_publication_material 'WinGX (Farrugia, 1999) and PLATON (Spek, 2009)'
_computing_structure_refinement 'SHELXL97 (Sheldrick, 2008)'
_computing_structure_solution 'SHELXS97 (Sheldrick, 2008)'
_diffrn_ambient_temperature 296(2)
_diffrn_measured_fraction_theta_full 0.996
_diffrn_measured_fraction_theta_max 0.996
_diffrn_measurement_device_type 'Bruker APEXII CCD'
_diffrn_measurement_method '\f and \w'
_diffrn_radiation_monochromator graphite
_diffrn_radiation_source 'sealed tube'
_diffrn_radiation_type MoK\a
_diffrn_radiation_wavelength 0.71073
_diffrn_reflns_av_R_equivalents 0.0482
_diffrn_reflns_av_sigmaI/netI 0.0487
_diffrn_reflns_limit_h_max 7
_diffrn_reflns_limit_h_min -7
_diffrn_reflns_limit_k_max 12
_diffrn_reflns_limit_k_min -12
_diffrn_reflns_limit_l_max 31
_diffrn_reflns_limit_l_min -32
_diffrn_reflns_number 25440
_diffrn_reflns_reduction_process
;
;
_diffrn_reflns_theta_full 25.50
_diffrn_reflns_theta_max 25.50
_diffrn_reflns_theta_min 0.78
_diffrn_standards_number 0
_exptl_absorpt_coefficient_mu 0.224
_exptl_absorpt_correction_type none
_exptl_crystal_colour Colourless
_exptl_crystal_density_diffrn 1.353
_exptl_crystal_density_method 'Not Measured'
_exptl_crystal_description Block
_exptl_crystal_F_000 696
_exptl_crystal_size_max 0.25
_exptl_crystal_size_mid 0.19
_exptl_crystal_size_min 0.14
_refine_diff_density_max 0.924
_refine_diff_density_min -0.356
_refine_ls_extinction_method none
_refine_ls_goodness_of_fit_ref 1.032
_refine_ls_hydrogen_treatment mixed
_refine_ls_matrix_type full
_refine_ls_number_parameters 412
_refine_ls_number_reflns 5942
_refine_ls_number_restraints 5
_refine_ls_restrained_S_all 1.032
_refine_ls_R_factor_all 0.1041
_refine_ls_R_factor_gt 0.0699
_refine_ls_shift/su_max 0.001
_refine_ls_shift/su_mean 0.000
_refine_ls_structure_factor_coef Fsqd
_refine_ls_weighting_details 'calc w=1/[\s^2^(Fo^2^)+(0.1117P)^2^+1.5531P] where P=(Fo^2^+2Fc^2^)/3'
_refine_ls_weighting_scheme calc
_refine_ls_wR_factor_gt 0.1862
_refine_ls_wR_factor_ref 0.2175
_reflns_number_gt 3973
_reflns_number_total 5942
_reflns_threshold_expression I>2\s(I)
_cod_data_source_file lh5293.cif
_cod_data_source_block I
_cod_database_code 2231592
_cod_database_fobs_code 2231592

loop_
_symmetry_equiv_pos_site_id
_symmetry_equiv_pos_as_xyz
1 x,y,z
2 -x,-y,-z

loop_
_atom_site_aniso_label
_atom_site_aniso_U_11
_atom_site_aniso_U_22
_atom_site_aniso_U_33
_atom_site_aniso_U_12
_atom_site_aniso_U_13
_atom_site_aniso_U_23
S1 0.0355(5) 0.0484(6) 0.0369(5) -0.0078(4) -0.0020(4) -0.0110(4)
O1 0.100(3) 0.109(3) 0.055(2) -0.039(2) 0.0312(18) -0.0198(19)
O2 0.0573(16) 0.0628(18) 0.0505(16) -0.0279(14) -0.0009(13) -0.0137(13)
O3 0.0406(14) 0.0578(17) 0.0509(16) 0.0026(12) -0.0029(12) -0.0122(13)
O4 0.067(2) 0.077(2) 0.077(2) 0.0080(18) -0.0345(17) -0.0229(18)
O5 0.074(2) 0.086(2) 0.081(2) 0.0099(18) -0.0353(18) -0.039(2)
N1 0.0417(16) 0.0421(18) 0.0370(16) -0.0065(14) -0.0031(13) -0.0113(14)
C1 0.117(4) 0.097(4) 0.053(3) -0.015(3) 0.032(3) -0.015(3)
C2 0.061(3) 0.065(3) 0.046(2) -0.008(2) 0.010(2) -0.006(2)
C3 0.068(3) 0.090(3) 0.051(3) -0.037(3) 0.007(2) -0.016(2)
C4 0.062(3) 0.081(3) 0.045(2) -0.030(2) 0.0037(19) -0.022(2)
C5 0.0376(18) 0.045(2) 0.0357(19) -0.0050(16) -0.0032(15) -0.0091(15)
C6 0.074(3) 0.062(3) 0.042(2) -0.025(2) 0.004(2) -0.0172(19)
C7 0.092(3) 0.069(3) 0.042(2) -0.025(3) 0.008(2) -0.021(2)
C8 0.044(2) 0.048(2) 0.038(2) -0.0042(17) -0.0018(16) -0.0088(16)
C9 0.053(2) 0.055(2) 0.052(2) -0.0004(19) -0.0134(19) -0.0212(19)
C10 0.055(3) 0.094(4) 0.058(3) 0.000(2) -0.005(2) -0.023(3)
C11 0.064(3) 0.091(4) 0.050(3) 0.014(2) -0.018(2) -0.030(2)
C12 0.064(3) 0.072(3) 0.052(3) 0.003(2) -0.017(2) -0.013(2)
C13 0.061(3) 0.095(4) 0.068(3) 0.013(3) -0.011(2) -0.028(3)
C14 0.062(3) 0.068(3) 0.056(3) 0.010(2) -0.016(2) -0.026(2)
C15 0.050(2) 0.060(3) 0.046(2) -0.007(2) -0.0110(18) -0.0071(19)
S2 0.0432(5) 0.0572(6) 0.0409(5) -0.0171(4) 0.0084(4) -0.0179(4)
O6 0.075(2) 0.100(3) 0.062(2) 0.0009(19) -0.0193(17) -0.0318(19)
O7 0.0440(15) 0.075(2) 0.0540(17) -0.0033(14) 0.0048(12) -0.0222(14)
O8 0.0729(19) 0.069(2) 0.0600(18) -0.0405(16) 0.0159(15) -0.0261(15)
O9 0.156(4) 0.072(3) 0.127(4) -0.008(3) 0.088(3) 0.008(2)
O10 0.192(5) 0.078(3) 0.140(4) -0.023(3) 0.113(4) -0.004(3)
N2 0.0474(18) 0.0482(19) 0.0406(17) -0.0116(15) 0.0096(14) -0.0159(14)
C16 0.101(4) 0.076(3) 0.065(3) -0.014(3) -0.024(3) -0.018(3)
C17 0.062(3) 0.061(3) 0.044(2) -0.012(2) -0.0043(19) -0.0124(19)
C18 0.051(2) 0.089(3) 0.063(3) 0.009(2) 0.000(2) -0.032(3)
C19 0.056(2) 0.087(3) 0.053(3) -0.004(2) 0.006(2) -0.036(2)
C20 0.0407(19) 0.048(2) 0.0372(19) -0.0119(16) 0.0054(15) -0.0102(16)
C21 0.060(2) 0.055(3) 0.050(2) 0.001(2) -0.0001(19) -0.0207(19)
C22 0.077(3) 0.058(3) 0.051(2) -0.003(2) -0.002(2) -0.025(2)
C23 0.067(3) 0.053(2) 0.048(2) -0.020(2) 0.0138(19) -0.0184(19)
C24 0.058(2) 0.052(2) 0.049(2) -0.0171(19) 0.0115(18) -0.0132(18)
C25 0.072(3) 0.067(3) 0.077(3) -0.001(2) 0.015(3) 0.012(2)
C26 0.105(4) 0.058(3) 0.088(4) -0.004(3) 0.055(3) -0.004(3)
C27 0.065(3) 0.067(3) 0.058(3) -0.024(2) 0.014(2) -0.007(2)
C28 0.083(3) 0.056(3) 0.083(4) -0.016(2) 0.026(3) -0.003(2)
C29 0.100(4) 0.057(3) 0.084(4) -0.021(3) 0.042(3) -0.023(3)
C30 0.067(3) 0.056(3) 0.065(3) -0.018(2) 0.021(2) -0.011(2)

loop_
_atom_site_type_symbol
_atom_site_label
_atom_site_fract_x
_atom_site_fract_y
_atom_site_fract_z
_atom_site_U_iso_or_equiv
_atom_site_thermal_displace_type
_atom_site_calc_flag
_atom_site_refinement_flags
_atom_site_occupancy
S S1 0.24030(15) 0.81008(9) 0.71667(3) 0.0404(3) Uani . . 1.000
O O1 0.8071(6) 0.9302(4) 0.54159(12) 0.0852(16) Uani . . 1.000
O O2 0.1613(5) 0.6977(3) 0.71162(10) 0.0541(10) Uani . . 1.000
O O3 0.0718(4) 0.9282(3) 0.72214(10) 0.0522(9) Uani . . 1.000
O O4 1.4245(6) 0.4189(3) 0.95284(13) 0.0772(12) Uani . . 1.000
O O5 1.2465(6) 0.6045(3) 0.97576(13) 0.0827(12) Uani . . 1.000
N N1 0.4128(5) 0.7734(3) 0.76697(11) 0.0405(10) Uani . . 1.000
C C1 0.8230(11) 0.8647(6) 0.49907(19) 0.091(2) Uani . . 1.000
C C2 0.6699(8) 0.8966(4) 0.58007(16) 0.0593(16) Uani . . 1.000
C C3 0.6843(8) 0.9522(5) 0.62271(17) 0.0662(17) Uani . . 1.000
C C4 0.5527(7) 0.9266(4) 0.66397(16) 0.0592(16) Uani . . 1.000
C C5 0.4061(6) 0.8452(3) 0.66319(13) 0.0402(11) Uani . . 1.000
C C6 0.3904(8) 0.7915(4) 0.62065(15) 0.0570(16) Uani . . 1.000
C C7 0.5216(9) 0.8176(4) 0.57891(16) 0.0655(16) Uani . . 1.000
C C8 0.6083(6) 0.6550(4) 0.77250(14) 0.0446(12) Uani . . 1.000
C C9 0.7785(7) 0.6474(4) 0.81491(16) 0.0543(12) Uani . . 1.000
C C10 0.6831(8) 0.6655(5) 0.86445(17) 0.0713(19) Uani . . 1.000
C C11 0.8758(8) 0.6601(5) 0.90438(17) 0.0722(19) Uani . . 1.000
C C12 1.0675(8) 0.5335(5) 0.90841(17) 0.0661(17) Uani . . 1.000
C C13 1.1619(8) 0.5154(5) 0.85893(18) 0.0789(19) Uani . . 1.000
C C14 0.9709(8) 0.5220(4) 0.81929(17) 0.0649(17) Uani . . 1.000
C C15 1.2557(7) 0.5231(4) 0.94865(16) 0.0536(14) Uani . . 1.000
S S2 0.58540(16) 0.13448(10) 0.78880(4) 0.0452(3) Uani . . 1.000
O O6 1.2525(6) 0.0555(4) 0.96080(12) 0.0810(14) Uani . . 1.000
O O7 0.3919(4) 0.2420(3) 0.79281(11) 0.0585(10) Uani . . 1.000
O O8 0.5465(5) 0.0094(3) 0.78645(11) 0.0614(11) Uani . . 1.000
O O9 1.2935(9) 0.5689(4) 0.53819(18) 0.126(2) Uani . . 1.000
O O10 1.4743(11) 0.3683(4) 0.5428(2) 0.141(2) Uani . . 1.000
N N2 0.7154(5) 0.1743(3) 0.73693(11) 0.0445(10) Uani . . 1.000
C C16 1.2095(10) 0.1349(5) 0.99941(19) 0.0815(19) Uani . . 1.000
C C17 1.0888(8) 0.0813(4) 0.92229(15) 0.0560(16) Uani . . 1.000
C C18 1.1491(8) 0.0089(5) 0.88368(18) 0.0702(16) Uani . . 1.000
C C19 0.9954(7) 0.0252(5) 0.84341(16) 0.0650(16) Uani . . 1.000
C C20 0.7813(6) 0.1140(4) 0.84073(13) 0.0416(11) Uani . . 1.000
C C21 0.7221(7) 0.1857(4) 0.87863(15) 0.0564(14) Uani . . 1.000
C C22 0.8754(8) 0.1698(4) 0.91948(16) 0.0626(16) Uani . . 1.000
C C23 0.7777(8) 0.3001(4) 0.72825(15) 0.0540(14) Uani . . 1.000
C C24 0.8709(7) 0.3303(4) 0.67579(15) 0.0520(12) Uani . . 1.000
C C25 1.1018(9) 0.2412(5) 0.6690(2) 0.0782(17) Uani . . 1.000
C C26 1.1972(10) 0.2776(5) 0.6166(2) 0.088(2) Uani . . 1.000
C C27 1.2156(8) 0.4178(4) 0.60792(17) 0.0626(17) Uani . . 1.000
C C28 0.9834(9) 0.5085(5) 0.6117(2) 0.0756(19) Uani . . 1.000
C C29 0.8827(10) 0.4715(5) 0.6639(2) 0.079(2) Uani . . 1.000
C C30 1.3310(8) 0.4554(5) 0.55920(18) 0.0623(17) Uani . . 1.000
H H1A 0.89090 0.77270 0.51030 0.1370 Uiso calc R 1.000
H H1B 0.91940 0.89960 0.47420 0.1370 Uiso calc R 1.000
H H1C 0.66950 0.87770 0.48410 0.1370 Uiso calc R 1.000
H H1N 0.441(7) 0.843(3) 0.7708(15) 0.0490 Uiso . . 1.000
H H3 0.78340 1.00700 0.62340 0.0790 Uiso calc R 1.000
H H4 0.56250 0.96420 0.69250 0.0710 Uiso calc R 1.000
H H4O 1.522(8) 0.425(6) 0.9742(19) 0.1160 Uiso . . 1.000
H H6 0.29060 0.73700 0.61990 0.0680 Uiso calc R 1.000
H H7 0.50910 0.78150 0.55010 0.0780 Uiso calc R 1.000
H H8A 0.68910 0.65460 0.74080 0.0540 Uiso calc R 1.000
H H8B 0.54670 0.57810 0.77890 0.0540 Uiso calc R 1.000
H H9 0.85350 0.71910 0.80410 0.0660 Uiso calc R 1.000
H H10A 0.60360 0.59760 0.87650 0.0860 Uiso calc R 1.000
H H10B 0.56900 0.74940 0.86060 0.0860 Uiso calc R 1.000
H H11A 0.94250 0.73440 0.89460 0.0870 Uiso calc R 1.000
H H11B 0.80800 0.66540 0.93740 0.0870 Uiso calc R 1.000
H H12 0.99390 0.46160 0.91990 0.0790 Uiso calc R 1.000
H H13A 1.27480 0.43100 0.86270 0.0950 Uiso calc R 1.000
H H13B 1.24290 0.58260 0.84700 0.0950 Uiso calc R 1.000
H H14A 1.03930 0.51690 0.78630 0.0780 Uiso calc R 1.000
H H14B 0.90450 0.44750 0.82880 0.0780 Uiso calc R 1.000
H H2N 0.825(5) 0.109(3) 0.7335(15) 0.0530 Uiso . . 1.000
H H10O 1.566(11) 0.400(4) 0.525(3) 0.2110 Uiso . . 1.000
H H16A 1.20210 0.22420 0.98440 0.1220 Uiso calc R 1.000
H H16B 1.33380 0.10380 1.02520 0.1220 Uiso calc R 1.000
H H16C 1.06370 0.12990 1.01460 0.1220 Uiso calc R 1.000
H H18 1.29440 -0.05080 0.88530 0.0840 Uiso calc R 1.000
H H19 1.03580 -0.02390 0.81780 0.0780 Uiso calc R 1.000
H H21 0.57700 0.24570 0.87680 0.0680 Uiso calc R 1.000
H H22 0.83410 0.21910 0.94500 0.0750 Uiso calc R 1.000
H H23A 0.89520 0.29810 0.75390 0.0640 Uiso calc R 1.000
H H23B 0.64060 0.36920 0.73200 0.0640 Uiso calc R 1.000
H H24 0.75900 0.31900 0.65100 0.0620 Uiso calc R 1.000
H H25A 1.08620 0.15200 0.67340 0.0940 Uiso calc R 1.000
H H25B 1.21260 0.24450 0.69520 0.0940 Uiso calc R 1.000
H H26A 1.35020 0.21950 0.61440 0.1050 Uiso calc R 1.000
H H26B 1.09420 0.26680 0.59030 0.1050 Uiso calc R 1.000
H H27 1.31590 0.42480 0.63590 0.0750 Uiso calc R 1.000
H H28A 0.87730 0.50410 0.58470 0.0910 Uiso calc R 1.000
H H28B 0.99900 0.59770 0.60730 0.0910 Uiso calc R 1.000
H H29A 0.97890 0.48750 0.69030 0.0950 Uiso calc R 1.000
H H29B 0.72660 0.52770 0.66470 0.0950 Uiso calc R 1.000

loop_
_atom_type_symbol
_atom_type_description
_atom_type_scat_dispersion_real
_atom_type_scat_dispersion_imag
_atom_type_scat_source
S S 0.1246 0.1234 'International Tables Vol C Tables 4.2.6.8 and 6.1.1.4'
O O 0.0106 0.0060 'International Tables Vol C Tables 4.2.6.8 and 6.1.1.4'
N N 0.0061 0.0033 'International Tables Vol C Tables 4.2.6.8 and 6.1.1.4'
H H 0.0000 0.0000 'International Tables Vol C Tables 4.2.6.8 and 6.1.1.4'
C C 0.0033 0.0016 'International Tables Vol C Tables 4.2.6.8 and 6.1.1.4'

loop_
_geom_angle_atom_site_label_1
_geom_angle_atom_site_label_2
_geom_angle_atom_site_label_3
_geom_angle
_geom_angle_publ_flag
O2 S1 O3 119.03(18) no
O2 S1 N1 108.36(17) no
O2 S1 C5 107.61(16) no
O3 S1 N1 105.26(16) no
O3 S1 C5 108.38(16) no
N1 S1 C5 107.74(16) no
O8 S2 C20 107.74(19) no
N2 S2 C20 107.95(17) no
O7 S2 N2 107.77(17) no
O7 S2 C20 107.64(18) no
O7 S2 O8 119.76(18) no
O8 S2 N2 105.49(17) no
C1 O1 C2 117.8(4) no
C15 O4 H4O 107(4) no
C16 O6 C17 117.8(4) no
C30 O10 H10O 110(3) no
S1 N1 C8 118.3(2) no
S1 N1 H1N 106(3) no
C8 N1 H1N 118(3) no
S2 N2 C23 118.3(3) no
C23 N2 H2N 115(2) no
S2 N2 H2N 108(3) no
C3 C2 C7 119.8(4) no
O1 C2 C7 125.5(4) no
O1 C2 C3 114.7(4) no
C2 C3 C4 120.2(4) no
C3 C4 C5 120.1(4) no
C4 C5 C6 119.6(4) no
S1 C5 C4 120.1(3) no
S1 C5 C6 120.3(3) no
C5 C6 C7 120.6(4) no
C2 C7 C6 119.8(4) no
N1 C8 C9 112.4(3) no
C10 C9 C14 111.5(4) no
C8 C9 C14 109.5(4) no
C8 C9 C10 117.0(4) no
C9 C10 C11 111.9(4) no
C10 C11 C12 110.6(4) no
C11 C12 C13 111.7(4) no
C13 C12 C15 112.8(4) no
C11 C12 C15 111.9(4) no
C12 C13 C14 112.1(4) no
C9 C14 C13 111.6(4) no
O4 C15 O5 122.4(4) no
O4 C15 C12 114.3(4) no
O5 C15 C12 123.3(4) no
H1A C1 H1B 109.00 no
H1A C1 H1C 109.00 no
H1B C1 H1C 110.00 no
O1 C1 H1B 109.00 no
O1 C1 H1C 109.00 no
O1 C1 H1A 110.00 no
C4 C3 H3 120.00 no
C2 C3 H3 120.00 no
C5 C4 H4 120.00 no
C3 C4 H4 120.00 no
C7 C6 H6 120.00 no
C5 C6 H6 120.00 no
C2 C7 H7 120.00 no
C6 C7 H7 120.00 no
C9 C8 H8A 109.00 no
C9 C8 H8B 109.00 no
H8A C8 H8B 108.00 no
N1 C8 H8B 109.00 no
N1 C8 H8A 109.00 no
C10 C9 H9 106.00 no
C14 C9 H9 106.00 no
C8 C9 H9 106.00 no
C9 C10 H10B 109.00 no
C11 C10 H10A 109.00 no
C11 C10 H10B 109.00 no
C9 C10 H10A 109.00 no
H10A C10 H10B 108.00 no
C12 C11 H11A 110.00 no
C12 C11 H11B 110.00 no
H11A C11 H11B 108.00 no
C10 C11 H11A 110.00 no
C10 C11 H11B 110.00 no
C15 C12 H12 107.00 no
C11 C12 H12 107.00 no
C13 C12 H12 107.00 no
C12 C13 H13B 109.00 no
C12 C13 H13A 109.00 no
C14 C13 H13B 109.00 no
H13A C13 H13B 108.00 no
C14 C13 H13A 109.00 no
C9 C14 H14A 109.00 no
H14A C14 H14B 108.00 no
C13 C14 H14A 109.00 no
C13 C14 H14B 109.00 no
C9 C14 H14B 109.00 no
O6 C17 C18 115.2(4) no
O6 C17 C22 125.2(4) no
C18 C17 C22 119.6(4) no
C17 C18 C19 120.2(5) no
C18 C19 C20 120.1(4) no
S2 C20 C19 119.8(3) no
S2 C20 C21 120.5(3) no
C19 C20 C21 119.8(4) no
C20 C21 C22 120.6(4) no
C17 C22 C21 119.8(4) no
N2 C23 C24 111.9(3) no
C25 C24 C29 110.6(4) no
C23 C24 C29 110.2(4) no
C23 C24 C25 113.5(4) no
C24 C25 C26 112.4(4) no
C25 C26 C27 110.4(4) no
C26 C27 C28 110.6(4) no
C26 C27 C30 112.9(4) no
C28 C27 C30 112.6(4) no
C27 C28 C29 110.3(4) no
C24 C29 C28 113.3(4) no
O9 C30 O10 121.1(5) no
O9 C30 C27 120.7(5) no
O10 C30 C27 118.1(5) no
O6 C16 H16A 110.00 no
O6 C16 H16B 109.00 no
O6 C16 H16C 109.00 no
H16A C16 H16B 109.00 no
H16A C16 H16C 109.00 no
H16B C16 H16C 109.00 no
C17 C18 H18 120.00 no
C19 C18 H18 120.00 no
C18 C19 H19 120.00 no
C20 C19 H19 120.00 no
C20 C21 H21 120.00 no
C22 C21 H21 120.00 no
C17 C22 H22 120.00 no
C21 C22 H22 120.00 no
N2 C23 H23A 109.00 no
N2 C23 H23B 109.00 no
C24 C23 H23A 109.00 no
C24 C23 H23B 109.00 no
H23A C23 H23B 108.00 no
C23 C24 H24 107.00 no
C25 C24 H24 107.00 no
C29 C24 H24 107.00 no
C24 C25 H25A 109.00 no
C24 C25 H25B 109.00 no
C26 C25 H25A 109.00 no
C26 C25 H25B 109.00 no
H25A C25 H25B 108.00 no
C25 C26 H26A 110.00 no
C25 C26 H26B 110.00 no
C27 C26 H26A 110.00 no
C27 C26 H26B 110.00 no
H26A C26 H26B 108.00 no
C26 C27 H27 107.00 no
C28 C27 H27 107.00 no
C30 C27 H27 107.00 no
C27 C28 H28A 110.00 no
C27 C28 H28B 110.00 no
C29 C28 H28A 110.00 no
C29 C28 H28B 110.00 no
H28A C28 H28B 108.00 no
C24 C29 H29A 109.00 no
C24 C29 H29B 109.00 no
C28 C29 H29A 109.00 no
C28 C29 H29B 109.00 no
H29A C29 H29B 108.00 no

loop_
_geom_bond_atom_site_label_1
_geom_bond_atom_site_label_2
_geom_bond_distance
_geom_bond_publ_flag
S1 O2 1.424(3) no
S1 O3 1.432(3) no
S1 N1 1.616(3) no
S1 C5 1.766(4) no
S2 O8 1.428(3) no
S2 N2 1.622(3) no
S2 O7 1.426(3) no
S2 C20 1.755(4) no
O1 C1 1.427(7) no
O1 C2 1.359(6) no
O4 C15 1.287(5) no
O5 C15 1.220(5) no
O4 H4O 0.83(5) no
O6 C16 1.432(6) no
O6 C17 1.356(6) no
O9 C30 1.211(7) no
O10 C30 1.236(7) no
O10 H10O 0.82(7) no
N1 C8 1.473(5) no
N1 H1N 0.83(4) no
N2 C23 1.465(5) no
N2 H2N 0.85(3) no
C2 C3 1.386(6) no
C2 C7 1.367(7) no
C3 C4 1.372(6) no
C4 C5 1.378(5) no
C5 C6 1.373(5) no
C6 C7 1.382(6) no
C8 C9 1.493(6) no
C9 C10 1.459(6) no
C9 C14 1.515(6) no
C10 C11 1.545(7) no
C11 C12 1.523(7) no
C12 C13 1.456(7) no
C12 C15 1.518(6) no
C13 C14 1.529(7) no
C1 H1B 0.9600 no
C1 H1C 0.9600 no
C1 H1A 0.9600 no
C3 H3 0.9300 no
C4 H4 0.9300 no
C6 H6 0.9300 no
C7 H7 0.9300 no
C8 H8A 0.9700 no
C8 H8B 0.9700 no
C9 H9 0.9800 no
C10 H10A 0.9700 no
C10 H10B 0.9700 no
C11 H11A 0.9700 no
C11 H11B 0.9700 no
C12 H12 0.9800 no
C13 H13A 0.9700 no
C13 H13B 0.9700 no
C14 H14A 0.9700 no
C14 H14B 0.9700 no
C17 C18 1.390(6) no
C17 C22 1.369(6) no
C18 C19 1.367(6) no
C19 C20 1.374(6) no
C20 C21 1.369(6) no
C21 C22 1.378(6) no
C23 C24 1.512(6) no
C24 C29 1.510(7) no
C24 C25 1.489(7) no
C25 C26 1.527(8) no
C26 C27 1.511(7) no
C27 C28 1.486(7) no
C27 C30 1.503(7) no
C28 C29 1.537(8) no
C16 H16A 0.9600 no
C16 H16B 0.9600 no
C16 H16C 0.9600 no
C18 H18 0.9300 no
C19 H19 0.9300 no
C21 H21 0.9300 no
C22 H22 0.9300 no
C23 H23A 0.9700 no
C23 H23B 0.9700 no
C24 H24 0.9800 no
C25 H25A 0.9700 no
C25 H25B 0.9700 no
C26 H26A 0.9700 no
C26 H26B 0.9700 no
C27 H27 0.9800 no
C28 H28A 0.9700 no
C28 H28B 0.9700 no
C29 H29A 0.9700 no
C29 H29B 0.9700 no

loop_
_geom_contact_atom_site_label_1
_geom_contact_atom_site_label_2
_geom_contact_distance
_geom_contact_site_symmetry_2
_geom_contact_publ_flag
S2 H25B 3.1900 1_455 no
O3 N2 3.024(4) 1_465 no
O4 O5 2.660(5) 2_867 no
O5 O4 2.660(5) 2_867 no
O5 C15 3.411(6) 2_867 no
O6 C16 3.378(7) 2_857 no
O8 N1 2.961(4) 1_545 no
O9 O10 2.631(8) 2_866 no
O9 C30 3.412(7) 2_866 no
O10 C30 3.394(7) 2_866 no
O10 O9 2.631(8) 2_866 no
O1 H1B 2.7100 2_776 no
O2 H29A 2.8700 1_455 no
O2 H6 2.5500 . no
O2 H14A 2.7500 1_455 no
O2 H8B 2.7900 . no
O3 H19 2.6900 1_465 no
O3 H25A 2.5400 1_465 no
O3 H2N 2.18(3) 1_465 no
O4 H16A 2.7400 . no
O4 H4O 2.85(6) 2_867 no
O4 H22 2.8400 1_655 no
O4 H13A 2.5300 . no
O5 H11B 2.6700 . no
O5 H11A 2.7500 . no
O5 H4O 1.84(5) 2_867 no
O6 H16B 2.5900 2_857 no
O7 H21 2.5100 . no
O7 H25B 2.8000 1_455 no
O7 H23B 2.6200 . no
O8 H1N 2.14(3) 1_545 no
O8 H4 2.6300 1_545 no
O9 H28B 2.5400 . no
O9 H1A 2.8000 . no
O9 H10O 1.89(8) 2_866 no
O10 H26A 2.4900 . no
O10 H10O 2.76(6) 2_866 no
N1 O8 2.961(4) 1_565 no
N2 O3 3.024(4) 1_645 no
N1 H10B 2.6100 . no
N1 H4 2.8900 . no
N2 H25A 2.7500 . no
C15 O5 3.411(6) 2_867 no
C16 O6 3.378(7) 2_857 no
C30 O10 3.394(7) 2_866 no
C30 O9 3.412(7) 2_866 no
C1 H26B 2.9600 2_766 no
C1 H7 2.5400 . no
C2 H1C 2.9900 2_676 no
C3 H26A 3.0200 1_465 no
C4 H1N 2.95(4) . no
C5 H8A 2.8400 . no
C6 H29B 3.0600 . no
C7 H1C 2.6900 . no
C7 H1A 2.8500 . no
C8 H13B 3.0800 1_455 no
C10 H13B 3.0200 1_455 no
C10 H1N 2.98(4) . no
C13 H10A 3.0200 1_655 no
C15 H10A 2.9700 1_655 no
C15 H4O 2.66(5) 2_867 no
C16 H22 2.5300 . no
C16 H11B 2.9300 2_767 no
C17 H16C 2.9000 2_757 no
C19 H2N 3.01(4) . no
C20 H23A 2.9500 . no
C22 H16C 2.6900 . no
C22 H16A 2.8300 . no
C25 H2N 2.81(3) . no
C30 H10O 2.65(7) 2_866 no
H1A O9 2.8000 . no
H1A C7 2.8500 . no
H1A H7 2.4800 . no
H1B O1 2.7100 2_776 no
H1C C7 2.6900 . no
H1C H7 2.2100 . no
H1C C2 2.9900 2_676 no
H1N O8 2.14(3) 1_565 no
H1N C4 2.95(4) . no
H1N C10 2.98(4) . no
H1N H4 2.4600 . no
H1N H9 2.5400 . no
H1N H10B 2.4700 . no
H2N C25 2.81(3) . no
H2N O3 2.18(3) 1_645 no
H2N C19 3.01(4) . no
H2N H19 2.5700 . no
H2N H25A 2.2900 . no
H4 O8 2.6300 1_565 no
H4 N1 2.8900 . no
H4 H1N 2.4600 . no
H4O O4 2.85(6) 2_867 no
H4O H4O 2.26(8) 2_867 no
H4O C15 2.66(5) 2_867 no
H4O O5 1.84(5) 2_867 no
H6 O2 2.5500 . no
H7 C1 2.5400 . no
H7 H1C 2.2100 . no
H7 H1A 2.4800 . no
H8A C5 2.8400 . no
H8A H14A 2.4100 . no
H8B H13B 2.5500 1_455 no
H8B H14B 2.4700 . no
H8B O2 2.7900 . no
H9 H13B 2.5500 . no
H9 H1N 2.5400 . no
H9 H11A 2.5100 . no
H10A H13B 2.3300 1_455 no
H10A H14B 2.5800 . no
H10A H12 2.5500 . no
H10A C13 3.0200 1_455 no
H10A C15 2.9700 1_455 no
H10B H1N 2.4700 . no
H10B N1 2.6100 . no
H10B H18 2.5300 1_465 no
H10O O9 1.89(8) 2_866 no
H10O H10O 2.27(8) 2_866 no
H10O C30 2.65(7) 2_866 no
H10O O10 2.76(6) 2_866 no
H11A H13B 2.5900 . no
H11A H9 2.5100 . no
H11A O5 2.7500 . no
H11B O5 2.6700 . no
H11B C16 2.9300 2_767 no
H11B H16A 2.5700 2_767 no
H12 H14B 2.5200 . no
H12 H10A 2.5500 . no
H13A H21 2.2900 1_655 no
H13A O4 2.5300 . no
H13B H8B 2.5500 1_655 no
H13B C8 3.0800 1_655 no
H13B C10 3.0200 1_655 no
H13B H11A 2.5900 . no
H13B H9 2.5500 . no
H13B H10A 2.3300 1_655 no
H14A H8A 2.4100 . no
H14A O2 2.7500 1_655 no
H14B H8B 2.4700 . no
H14B H10A 2.5800 . no
H14B H12 2.5200 . no
H16A O4 2.7400 . no
H16A C22 2.8300 . no
H16A H22 2.4400 . no
H16A H11B 2.5700 2_767 no
H16B O6 2.5900 2_857 no
H16C C22 2.6900 . no
H16C H22 2.2200 . no
H16C C17 2.9000 2_757 no
H18 H10B 2.5300 1_645 no
H19 O3 2.6900 1_645 no
H19 H2N 2.5700 . no
H21 O7 2.5100 . no
H21 H13A 2.2900 1_455 no
H22 O4 2.8400 1_455 no
H22 C16 2.5300 . no
H22 H16A 2.4400 . no
H22 H16C 2.2200 . no
H23A C20 2.9500 . no
H23A H25B 2.4600 . no
H23A H29A 2.5500 . no
H23B O7 2.6200 . no
H23B H29B 2.3900 . no
H24 H26B 2.5700 . no
H24 H27 2.5800 1_455 no
H25A O3 2.5400 1_645 no
H25A N2 2.7500 . no
H25A H2N 2.2900 . no
H25B S2 3.1900 1_655 no
H25B O7 2.8000 1_655 no
H25B H23A 2.4600 . no
H25B H27 2.4700 . no
H26A O10 2.4900 . no
H26A C3 3.0200 1_645 no
H26B H24 2.5700 . no
H26B H28A 2.5200 . no
H26B C1 2.9600 2_766 no
H27 H24 2.5800 1_655 no
H27 H25B 2.4700 . no
H27 H29A 2.4900 . no
H28A H26B 2.5200 . no
H28B O9 2.5400 . no
H29A O2 2.8700 1_655 no
H29A H23A 2.5500 . no
H29A H27 2.4900 . no
H29B C6 3.0600 . no
H29B H23B 2.3900 . no

loop_
_geom_hbond_atom_site_label_D
_geom_hbond_atom_site_label_H
_geom_hbond_atom_site_label_A
_geom_hbond_site_symmetry_A
_geom_hbond_distance_DH
_geom_hbond_distance_HA
_geom_hbond_distance_DA
_geom_hbond_angle_DHA
_geom_hbond_publ_flag
N1 H1N O8 1_565 0.83(4) 2.14(3) 2.961(4) 173(3) yes
N2 H2N O3 1_645 0.85(3) 2.18(3) 3.024(4) 172(3) yes
O4 H4O O5 2_867 0.83(5) 1.84(5) 2.660(5) 166(6) yes
O10 H10O O9 2_866 0.82(7) 1.89(8) 2.631(8) 151(7) yes
C6 H6 O2 . 0.93 2.55 2.918(5) 104 no
C10 H10B N1 . 0.97 2.61 2.945(5) 100 no
C16 H16B O6 2_857 0.96 2.59 3.378(7) 139 yes
C21 H21 O7 . 0.93 2.51 2.890(5) 105 no
C25 H25A O3 1_645 0.97 2.54 3.450(6) 157 yes

loop_
_geom_torsion_atom_site_label_1
_geom_torsion_atom_site_label_2
_geom_torsion_atom_site_label_3
_geom_torsion_atom_site_label_4
_geom_torsion
_geom_torsion_publ_flag
O2 S1 N1 C8 51.9(3) no
O3 S1 N1 C8 -179.8(3) no
C5 S1 N1 C8 -64.3(3) no
O2 S1 C5 C4 -163.4(3) no
O2 S1 C5 C6 16.4(4) no
O3 S1 C5 C4 66.7(3) no
O3 S1 C5 C6 -113.5(3) no
N1 S1 C5 C4 -46.8(3) no
N1 S1 C5 C6 133.1(3) no
C20 S2 N2 C23 -65.3(3) no
O7 S2 C20 C19 -173.3(3) no
O7 S2 C20 C21 6.8(4) no
O8 S2 C20 C19 56.2(4) no
O8 S2 C20 C21 -123.7(3) no
N2 S2 C20 C19 -57.3(4) no
N2 S2 C20 C21 122.9(3) no
O7 S2 N2 C23 50.7(3) no
O8 S2 N2 C23 179.7(3) no
C1 O1 C2 C3 172.6(4) no
C1 O1 C2 C7 -8.9(7) no
C16 O6 C17 C18 174.6(4) no
C16 O6 C17 C22 -6.1(7) no
S1 N1 C8 C9 168.8(3) no
S2 N2 C23 C24 -173.2(3) no
O1 C2 C3 C4 179.5(4) no
C7 C2 C3 C4 0.9(7) no
O1 C2 C7 C6 -179.7(4) no
C3 C2 C7 C6 -1.3(7) no
C2 C3 C4 C5 0.2(7) no
C3 C4 C5 C6 -0.9(6) no
C3 C4 C5 S1 179.0(3) no
S1 C5 C6 C7 -179.3(3) no
C4 C5 C6 C7 0.5(6) no
C5 C6 C7 C2 0.6(7) no
N1 C8 C9 C10 50.4(5) no
N1 C8 C9 C14 178.6(3) no
C8 C9 C10 C11 -178.1(4) no
C14 C9 C10 C11 54.7(5) no
C10 C9 C14 C13 -54.1(5) no
C8 C9 C14 C13 174.8(4) no
C9 C10 C11 C12 -54.7(5) no
C10 C11 C12 C13 54.4(5) no
C10 C11 C12 C15 -178.1(4) no
C13 C12 C15 O5 130.0(5) no
C15 C12 C13 C14 178.3(4) no
C13 C12 C15 O4 -51.7(6) no
C11 C12 C13 C14 -54.7(6) no
C11 C12 C15 O4 -178.7(4) no
C11 C12 C15 O5 3.0(6) no
C12 C13 C14 C9 54.2(5) no
O6 C17 C18 C19 178.8(4) no
C22 C17 C18 C19 -0.6(7) no
O6 C17 C22 C21 -178.9(4) no
C18 C17 C22 C21 0.4(7) no
C17 C18 C19 C20 0.5(7) no
C18 C19 C20 S2 179.9(4) no
C18 C19 C20 C21 -0.3(7) no
S2 C20 C21 C22 180.0(3) no
C19 C20 C21 C22 0.1(6) no
C20 C21 C22 C17 -0.1(7) no
N2 C23 C24 C25 -67.8(5) no
N2 C23 C24 C29 167.6(4) no
C23 C24 C25 C26 -177.4(4) no
C29 C24 C25 C26 -52.9(5) no
C23 C24 C29 C28 178.2(4) no
C25 C24 C29 C28 51.9(6) no
C24 C25 C26 C27 56.8(6) no
C25 C26 C27 C28 -58.6(6) no
C25 C26 C27 C30 174.2(4) no
C26 C27 C28 C29 57.1(5) no
C30 C27 C28 C29 -175.6(4) no
C26 C27 C30 O9 155.7(5) no
C26 C27 C30 O10 -28.1(7) no
C28 C27 C30 O9 29.7(7) no
C28 C27 C30 O10 -154.2(5) no
C27 C28 C29 C24 -54.5(6) no

loop_
_cod_related_entry_id
_cod_related_entry_database
_cod_related_entry_code
1 ChemSpider 615316
